data_4342926
loop_
_publ_author_name
'Butschke, Burkhard'
'Fillman, Kathlyn L.'
'Bendikov, Tatyana'
'Shimon, Linda J. W.'
'Diskin-Posner, Yael'
'Leitus, Gregory'
'Gorelsky, Serge I.'
'Neidig, Michael L.'
'Milstein, David'

_publ_section_title
;
 How Innocent are Potentially Redox Non-Innocent Ligands? Electronic
 Structure and Metal Oxidation States in Iron-PNN Complexes as a
 Representative Case Study.
;
_journal_issue 10
_journal_name_full 'Inorganic chemistry'
_journal_page_first 4909
_journal_page_last 4926
_journal_paper_doi 10.1021/acs.inorgchem.5b00509
_journal_volume 54
_journal_year 2015
_chemical_formula_moiety 'C27 H37 F1 Fe N2 O2 P, B F4''
_chemical_formula_sum 'C27 H37 B F5 Fe N2 O2 P'
_chemical_formula_weight 614.22
_chemical_name_systematic
; 
 ? 
;
_space_group_IT_number 14
_symmetry_cell_setting monoclinic
_symmetry_space_group_name_Hall '-P 2ybc'
_symmetry_space_group_name_H-M 'P 1 21/c 1'
_atom_sites_solution_hydrogens geom
_atom_sites_solution_primary direct
_atom_sites_solution_secondary difmap
_audit_creation_method SHELXL-97
_cell_angle_alpha 90.00
_cell_angle_beta 92.591(11)
_cell_angle_gamma 90.00
_cell_formula_units_Z 4
_cell_length_a 9.978(3)
_cell_length_b 11.119(3)
_cell_length_c 25.131(5)
_cell_measurement_reflns_used 17616
_cell_measurement_temperature 100(2)
_cell_measurement_theta_max 25.35
_cell_measurement_theta_min 2.67
_cell_volume 2785.3(13)
_computing_cell_refinement 'Bruker Apex2'
_computing_data_collection 'Bruker Apex2'
_computing_data_reduction 'Bruker Apex2'
_computing_structure_refinement 'SHELXL-97 (Sheldrick, 1997)'
_computing_structure_solution 'SHELXS-97 (Sheldrick, 1990)'
_diffrn_ambient_temperature 100(2)
_diffrn_measured_fraction_theta_full 0.991
_diffrn_measured_fraction_theta_max 0.991
_diffrn_measurement_device_type 'Bruker KappaApexII CCD'
_diffrn_measurement_method 'phi and omega scans'
_diffrn_radiation_monochromator graphite
_diffrn_radiation_source 'fine-focus sealed tube'
_diffrn_radiation_type MoK\a
_diffrn_radiation_wavelength 0.71073
_diffrn_reflns_av_R_equivalents 0.1031
_diffrn_reflns_av_sigmaI/netI 0.1258
_diffrn_reflns_limit_h_max 11
_diffrn_reflns_limit_h_min -12
_diffrn_reflns_limit_k_max 13
_diffrn_reflns_limit_k_min -13
_diffrn_reflns_limit_l_max 30
_diffrn_reflns_limit_l_min -28
_diffrn_reflns_number 17616
_diffrn_reflns_theta_full 25.35
_diffrn_reflns_theta_max 25.35
_diffrn_reflns_theta_min 2.67
_exptl_absorpt_coefficient_mu 0.661
_exptl_absorpt_correction_T_max 0.9824
_exptl_absorpt_correction_T_min 0.8559
_exptl_absorpt_correction_type multi-scan
_exptl_absorpt_process_details SADABS
_exptl_crystal_colour green
_exptl_crystal_density_diffrn 1.465
_exptl_crystal_density_method 'not measured'
_exptl_crystal_description plate
_exptl_crystal_F_000 1280
_exptl_crystal_size_max 0.24
_exptl_crystal_size_mid 0.06
_exptl_crystal_size_min 0.03
_refine_diff_density_max 0.505
_refine_diff_density_min -0.511
_refine_diff_density_rms 0.089
_refine_ls_extinction_method none
_refine_ls_goodness_of_fit_ref 0.984
_refine_ls_hydrogen_treatment constr
_refine_ls_matrix_type full
_refine_ls_number_parameters 372
_refine_ls_number_reflns 5042
_refine_ls_number_restraints 0
_refine_ls_restrained_S_all 0.984
_refine_ls_R_factor_all 0.1216
_refine_ls_R_factor_gt 0.0571
_refine_ls_shift/su_max 0.000
_refine_ls_shift/su_mean 0.000
_refine_ls_structure_factor_coef Fsqd
_refine_ls_weighting_details 'calc w=1/[\s^2^(Fo^2^)+(0.0516P)^2^+0.0000P] where P=(Fo^2^+2Fc^2^)/3'
_refine_ls_weighting_scheme calc
_refine_ls_wR_factor_gt 0.1063
_refine_ls_wR_factor_ref 0.1278
_reflns_number_gt 2991
_reflns_number_total 5042
_reflns_threshold_expression >2sigma(I)
_cod_data_source_file ic5b00509_si_002.cif
_cod_data_source_block compound4
_cod_depositor_comments
;
The following automatic conversions were performed:

'_symmetry_cell_setting' value 'Monoclinic' changed to 'monoclinic'
according to
/usr/data/users/saulius/crontab/automatic-downloads/rss-feeds/ACS/lib/dictionaries/cif_core.dic
dictionary named 'cif_core.dic' version 2.4.2 from 2011-04-26.

Automatic conversion script
Id: cif_fix_values 3271 2015-04-21 07:52:19Z andrius 

 Adding full bibliography for 4342923--4342928.cif.
;
_cod_original_cell_volume 2785.4(12)
_cod_original_sg_symbol_H-M P2(1)/c
_cod_database_code 4342926

loop_
_symmetry_equiv_pos_as_xyz
'x, y, z'
'-x, y+1/2, -z+1/2'
'-x, -y, -z'
'x, -y-1/2, z-1/2'

loop_
_atom_site_label
_atom_site_type_symbol
_atom_site_fract_x
_atom_site_fract_y
_atom_site_fract_z
_atom_site_U_iso_or_equiv
_atom_site_adp_type
_atom_site_occupancy
_atom_site_symmetry_multiplicity
_atom_site_calc_flag
_atom_site_refinement_flags
Fe1 Fe 0.08558(6) 0.62812(6) 0.12413(2) 0.01891(19) Uani 1 1 d .
P2 P -0.05991(11) 0.48862(10) 0.15592(5) 0.0177(3) Uani 1 1 d .
F1 F 0.0217(2) 0.7480(2) 0.17217(9) 0.0259(6) Uani 1 1 d .
N1 N 0.1992(3) 0.5770(3) 0.18549(13) 0.0164(8) Uani 1 1 d .
N2 N 0.2395(3) 0.7423(3) 0.11686(13) 0.0147(8) Uani 1 1 d .
C1 C 0.0626(4) 0.4027(4) 0.19739(17) 0.0199(11) Uani 1 1 d .
H1A H 0.0180 0.3662 0.2278 0.024 Uiso 1 1 calc R
H1B H 0.1011 0.3372 0.1762 0.024 Uiso 1 1 calc R
C2 C 0.1712(4) 0.4854(4) 0.21723(17) 0.0178(10) Uani 1 1 d .
C3 C 0.2412(4) 0.4709(4) 0.26627(17) 0.0209(11) Uani 1 1 d .
H3 H 0.2194 0.4071 0.2895 0.025 Uiso 1 1 calc R
C4 C 0.3418(4) 0.5503(4) 0.28036(17) 0.0228(11) Uani 1 1 d .
H4 H 0.3898 0.5417 0.3136 0.027 Uiso 1 1 calc R
C5 C 0.3736(4) 0.6427(4) 0.24642(16) 0.0206(11) Uani 1 1 d .
H5 H 0.4444 0.6970 0.2557 0.025 Uiso 1 1 calc R
C6 C 0.3006(4) 0.6548(4) 0.19869(16) 0.0168(10) Uani 1 1 d .
C7 C 0.3226(4) 0.7463(4) 0.15793(17) 0.0192(10) Uani 1 1 d .
C8 C 0.4348(4) 0.8345(4) 0.16393(16) 0.0200(10) Uani 1 1 d .
H8A H 0.5117 0.8052 0.1448 0.030 Uiso 1 1 calc R
H8B H 0.4607 0.8441 0.2018 0.030 Uiso 1 1 calc R
H8C H 0.4056 0.9123 0.1491 0.030 Uiso 1 1 calc R
C9 C -0.1464(4) 0.3756(4) 0.11120(17) 0.0202(10) Uani 1 1 d .
C10 C -0.0561(4) 0.3442(4) 0.06483(17) 0.0241(11) Uani 1 1 d .
H10A H -0.0985 0.2804 0.0431 0.036 Uiso 1 1 calc R
H10B H 0.0315 0.3165 0.0792 0.036 Uiso 1 1 calc R
H10C H -0.0441 0.4158 0.0428 0.036 Uiso 1 1 calc R
C11 C -0.1731(5) 0.2576(4) 0.14045(18) 0.0277(12) Uani 1 1 d .
H11A H -0.2287 0.2737 0.1708 0.042 Uiso 1 1 calc R
H11B H -0.0876 0.2222 0.1532 0.042 Uiso 1 1 calc R
H11C H -0.2200 0.2014 0.1160 0.042 Uiso 1 1 calc R
C12 C -0.2777(4) 0.4287(4) 0.08679(17) 0.0235(11) Uani 1 1 d .
H12A H -0.3150 0.3742 0.0593 0.035 Uiso 1 1 calc R
H12B H -0.2594 0.5071 0.0709 0.035 Uiso 1 1 calc R
H12C H -0.3423 0.4386 0.1147 0.035 Uiso 1 1 calc R
C13 C -0.1793(4) 0.5512(4) 0.20490(17) 0.0203(10) Uani 1 1 d .
C14 C -0.2612(4) 0.6532(4) 0.17865(18) 0.0265(12) Uani 1 1 d .
H14A H -0.3158 0.6918 0.2052 0.040 Uiso 1 1 calc R
H14B H -0.3200 0.6206 0.1499 0.040 Uiso 1 1 calc R
H14C H -0.2003 0.7126 0.1640 0.040 Uiso 1 1 calc R
C15 C -0.2761(4) 0.4575(4) 0.22645(18) 0.0309(12) Uani 1 1 d .
H15A H -0.3294 0.4944 0.2539 0.046 Uiso 1 1 calc R
H15B H -0.2247 0.3899 0.2419 0.046 Uiso 1 1 calc R
H15C H -0.3360 0.4283 0.1973 0.046 Uiso 1 1 calc R
C16 C -0.0954(4) 0.5988(4) 0.25357(17) 0.0273(12) Uani 1 1 d .
H16A H -0.0269 0.6544 0.2415 0.041 Uiso 1 1 calc R
H16B H -0.0519 0.5313 0.2725 0.041 Uiso 1 1 calc R
H16C H -0.1543 0.6411 0.2776 0.041 Uiso 1 1 calc R
C17 C 0.2641(4) 0.8161(4) 0.07075(16) 0.0173(10) Uani 1 1 d .
C18 C 0.1872(4) 0.9199(4) 0.06111(17) 0.0210(11) Uani 1 1 d .
C19 C 0.2098(4) 0.9855(4) 0.01579(17) 0.0220(11) Uani 1 1 d .
H19 H 0.1568 1.0550 0.0083 0.026 Uiso 1 1 calc R
C20 C 0.3073(4) 0.9534(4) -0.01927(17) 0.0208(11) Uani 1 1 d .
C21 C 0.3831(4) 0.8508(4) -0.00814(17) 0.0197(11) Uani 1 1 d .
H21 H 0.4497 0.8279 -0.0320 0.024 Uiso 1 1 calc R
C22 C 0.3651(4) 0.7812(4) 0.03637(17) 0.0196(11) Uani 1 1 d .
C23 C 0.0884(4) 0.9653(4) 0.10013(17) 0.0251(11) Uani 1 1 d .
H23A H 0.1314 1.0269 0.1230 0.038 Uiso 1 1 calc R
H23B H 0.0591 0.8984 0.1222 0.038 Uiso 1 1 calc R
H23C H 0.0105 1.0002 0.0806 0.038 Uiso 1 1 calc R
C24 C 0.3281(4) 1.0277(4) -0.06865(16) 0.0251(11) Uani 1 1 d .
H24A H 0.4105 1.0017 -0.0851 0.038 Uiso 1 1 calc R
H24B H 0.3358 1.1128 -0.0588 0.038 Uiso 1 1 calc R
H24C H 0.2516 1.0168 -0.0940 0.038 Uiso 1 1 calc R
C25 C 0.4563(4) 0.6732(4) 0.04675(17) 0.0221(11) Uani 1 1 d .
H25A H 0.4585 0.6241 0.0144 0.033 Uiso 1 1 calc R
H25B H 0.4220 0.6250 0.0758 0.033 Uiso 1 1 calc R
H25C H 0.5472 0.7011 0.0567 0.033 Uiso 1 1 calc R
C26 C -0.0306(4) 0.6860(4) 0.07322(18) 0.0202(10) Uani 1 1 d .
C27 C 0.1607(4) 0.5307(4) 0.07891(18) 0.0232(11) Uani 1 1 d .
O1 O -0.1077(3) 0.7215(3) 0.04269(12) 0.0300(8) Uani 1 1 d .
O2 O 0.2156(3) 0.4767(3) 0.04724(13) 0.0285(8) Uani 1 1 d .
B1 B 0.3800(6) 0.2709(7) 0.1471(2) 0.0427(19) Uani 1 1 d .
F2 F 0.3711(3) 0.2716(3) 0.20109(12) 0.0573(10) Uani 1 1 d .
F3 F 0.2556(3) 0.2503(3) 0.12242(11) 0.0449(8) Uani 1 1 d .
F4A F 0.4140(4) 0.3963(4) 0.13752(17) 0.0529(17) Uani 0.781(7) 1 d P
F5A F 0.4808(4) 0.2031(4) 0.13132(14) 0.0551(19) Uani 0.823(10) 1 d P
F4B F 0.4023(16) 0.1226(15) 0.1490(6) 0.065(6) Uiso 0.219(7) 1 d P
F5B F 0.4479(18) 0.306(2) 0.1087(8) 0.055(8) Uiso 0.177(10) 1 d P

loop_
_atom_site_aniso_label
_atom_site_aniso_U_11
_atom_site_aniso_U_22
_atom_site_aniso_U_33
_atom_site_aniso_U_23
_atom_site_aniso_U_13
_atom_site_aniso_U_12
Fe1 0.0195(3) 0.0202(4) 0.0169(3) 0.0043(3) -0.0013(2) -0.0045(3)
P2 0.0202(6) 0.0150(6) 0.0179(6) 0.0006(5) 0.0013(5) -0.0032(5)
F1 0.0286(15) 0.0252(15) 0.0245(15) -0.0006(12) 0.0064(11) -0.0029(12)
N1 0.019(2) 0.018(2) 0.0124(19) 0.0040(18) -0.0002(15) -0.0031(17)
N2 0.0173(19) 0.017(2) 0.0103(19) -0.0014(17) 0.0015(15) 0.0000(16)
C1 0.022(2) 0.017(3) 0.022(3) 0.000(2) 0.0036(19) 0.000(2)
C2 0.024(3) 0.015(2) 0.015(2) -0.001(2) 0.0056(19) 0.005(2)
C3 0.032(3) 0.012(2) 0.019(3) 0.004(2) -0.003(2) 0.002(2)
C4 0.028(3) 0.026(3) 0.014(2) -0.004(2) -0.004(2) 0.014(2)
C5 0.020(2) 0.024(3) 0.018(2) -0.009(2) 0.0001(19) 0.005(2)
C6 0.013(2) 0.021(3) 0.017(2) -0.004(2) 0.0026(18) 0.0030(19)
C7 0.020(2) 0.019(3) 0.019(3) -0.002(2) 0.004(2) 0.000(2)
C8 0.017(2) 0.026(3) 0.017(2) -0.004(2) 0.0022(18) -0.005(2)
C9 0.021(2) 0.017(2) 0.022(3) -0.001(2) 0.0034(19) -0.003(2)
C10 0.025(3) 0.026(3) 0.021(3) -0.007(2) -0.001(2) -0.004(2)
C11 0.041(3) 0.019(3) 0.023(3) 0.000(2) 0.003(2) -0.007(2)
C12 0.024(3) 0.023(3) 0.024(3) -0.002(2) -0.001(2) -0.006(2)
C13 0.027(3) 0.017(2) 0.018(2) -0.004(2) 0.007(2) -0.001(2)
C14 0.025(3) 0.023(3) 0.033(3) -0.003(2) 0.009(2) 0.000(2)
C15 0.035(3) 0.030(3) 0.029(3) -0.007(2) 0.015(2) -0.012(2)
C16 0.033(3) 0.024(3) 0.026(3) -0.004(2) 0.006(2) -0.001(2)
C17 0.017(2) 0.019(3) 0.016(2) -0.002(2) 0.0019(18) -0.007(2)
C18 0.022(3) 0.021(3) 0.019(3) -0.001(2) -0.0024(19) -0.007(2)
C19 0.030(3) 0.019(3) 0.017(3) -0.001(2) 0.001(2) -0.002(2)
C20 0.028(3) 0.019(3) 0.015(2) -0.001(2) 0.001(2) -0.010(2)
C21 0.021(2) 0.021(3) 0.017(3) -0.004(2) 0.0040(19) -0.011(2)
C22 0.019(2) 0.019(3) 0.020(3) -0.005(2) -0.0015(19) -0.005(2)
C23 0.031(3) 0.025(3) 0.020(3) -0.002(2) 0.009(2) 0.001(2)
C24 0.033(3) 0.023(3) 0.020(3) 0.000(2) 0.006(2) -0.007(2)
C25 0.025(3) 0.026(3) 0.016(2) 0.003(2) 0.0003(19) -0.002(2)
C26 0.025(3) 0.015(3) 0.022(3) -0.002(2) 0.008(2) -0.006(2)
C27 0.025(3) 0.024(3) 0.020(3) 0.015(2) -0.006(2) -0.010(2)
O1 0.0296(19) 0.033(2) 0.0263(19) 0.0056(17) -0.0064(16) 0.0022(16)
O2 0.0276(19) 0.031(2) 0.027(2) 0.0023(17) 0.0011(15) -0.0033(15)
B1 0.022(3) 0.078(6) 0.029(4) 0.027(4) 0.011(3) 0.023(3)
F2 0.0424(19) 0.093(3) 0.0361(19) -0.0025(19) -0.0034(14) 0.0306(18)
F3 0.0373(17) 0.052(2) 0.0443(19) -0.0044(16) -0.0079(14) 0.0055(15)
F4A 0.042(3) 0.050(3) 0.067(3) 0.016(2) 0.005(2) -0.005(2)
F5A 0.040(3) 0.092(4) 0.034(2) -0.005(2) 0.0111(18) 0.035(2)

loop_
_atom_type_symbol
_atom_type_description
_atom_type_scat_dispersion_real
_atom_type_scat_dispersion_imag
_atom_type_scat_source
C C 0.0033 0.0016 'International Tables Vol C Tables 4.2.6.8 and 6.1.1.4'
H H 0.0000 0.0000 'International Tables Vol C Tables 4.2.6.8 and 6.1.1.4'
N N 0.0061 0.0033 'International Tables Vol C Tables 4.2.6.8 and 6.1.1.4'
O O 0.0106 0.0060 'International Tables Vol C Tables 4.2.6.8 and 6.1.1.4'
B B 0.0013 0.0007 'International Tables Vol C Tables 4.2.6.8 and 6.1.1.4'
F F 0.0171 0.0103 'International Tables Vol C Tables 4.2.6.8 and 6.1.1.4'
P P 0.1023 0.0942 'International Tables Vol C Tables 4.2.6.8 and 6.1.1.4'
Fe Fe 0.3463 0.8444 'International Tables Vol C Tables 4.2.6.8 and 6.1.1.4'

loop_
_geom_angle_atom_site_label_1
_geom_angle_atom_site_label_2
_geom_angle_atom_site_label_3
_geom_angle
C27 Fe1 C26 92.3(2)
C27 Fe1 F1 172.88(16)
C26 Fe1 F1 88.69(15)
C27 Fe1 N1 94.66(17)
C26 Fe1 N1 172.97(17)
F1 Fe1 N1 84.47(13)
C27 Fe1 N2 88.89(17)
C26 Fe1 N2 100.34(17)
F1 Fe1 N2 84.00(12)
N1 Fe1 N2 80.62(14)
C27 Fe1 P2 95.93(14)
C26 Fe1 P2 95.26(14)
F1 Fe1 P2 90.98(8)
N1 Fe1 P2 83.24(10)
N2 Fe1 P2 163.48(10)
C1 P2 C9 105.56(19)
C1 P2 C13 104.2(2)
C9 P2 C13 110.63(19)
C1 P2 Fe1 97.70(14)
C9 P2 Fe1 121.82(14)
C13 P2 Fe1 114.02(14)
C2 N1 C6 121.0(4)
C2 N1 Fe1 124.4(3)
C6 N1 Fe1 113.9(3)
C7 N2 C17 119.5(3)
C7 N2 Fe1 114.5(3)
C17 N2 Fe1 126.0(3)
C2 C1 P2 108.9(3)
C2 C1 H1A 109.9
P2 C1 H1A 109.9
C2 C1 H1B 109.9
P2 C1 H1B 109.9
H1A C1 H1B 108.3
N1 C2 C3 120.4(4)
N1 C2 C1 116.2(4)
C3 C2 C1 123.4(4)
C4 C3 C2 119.0(4)
C4 C3 H3 120.5
C2 C3 H3 120.5
C3 C4 C5 120.4(4)
C3 C4 H4 119.8
C5 C4 H4 119.8
C6 C5 C4 118.7(4)
C6 C5 H5 120.6
C4 C5 H5 120.6
N1 C6 C5 120.5(4)
N1 C6 C7 113.8(4)
C5 C6 C7 125.7(4)
N2 C7 C6 114.9(4)
N2 C7 C8 123.6(4)
C6 C7 C8 121.4(4)
C7 C8 H8A 109.5
C7 C8 H8B 109.5
H8A C8 H8B 109.5
C7 C8 H8C 109.5
H8A C8 H8C 109.5
H8B C8 H8C 109.5
C11 C9 C12 110.9(3)
C11 C9 C10 106.8(4)
C12 C9 C10 107.5(3)
C11 C9 P2 111.9(3)
C12 C9 P2 110.0(3)
C10 C9 P2 109.6(3)
C9 C10 H10A 109.5
C9 C10 H10B 109.5
H10A C10 H10B 109.5
C9 C10 H10C 109.5
H10A C10 H10C 109.5
H10B C10 H10C 109.5
C9 C11 H11A 109.5
C9 C11 H11B 109.5
H11A C11 H11B 109.5
C9 C11 H11C 109.5
H11A C11 H11C 109.5
H11B C11 H11C 109.5
C9 C12 H12A 109.5
C9 C12 H12B 109.5
H12A C12 H12B 109.5
C9 C12 H12C 109.5
H12A C12 H12C 109.5
H12B C12 H12C 109.5
C14 C13 C15 108.8(4)
C14 C13 C16 110.3(4)
C15 C13 C16 106.3(4)
C14 C13 P2 109.5(3)
C15 C13 P2 114.0(3)
C16 C13 P2 107.9(3)
C13 C14 H14A 109.5
C13 C14 H14B 109.5
H14A C14 H14B 109.5
C13 C14 H14C 109.5
H14A C14 H14C 109.5
H14B C14 H14C 109.5
C13 C15 H15A 109.5
C13 C15 H15B 109.5
H15A C15 H15B 109.5
C13 C15 H15C 109.5
H15A C15 H15C 109.5
H15B C15 H15C 109.5
C13 C16 H16A 109.5
C13 C16 H16B 109.5
H16A C16 H16B 109.5
C13 C16 H16C 109.5
H16A C16 H16C 109.5
H16B C16 H16C 109.5
C18 C17 C22 121.5(4)
C18 C17 N2 119.6(4)
C22 C17 N2 119.0(4)
C19 C18 C17 118.0(4)
C19 C18 C23 119.7(4)
C17 C18 C23 122.2(4)
C18 C19 C20 122.2(4)
C18 C19 H19 118.9
C20 C19 H19 118.9
C19 C20 C21 118.3(4)
C19 C20 C24 120.4(4)
C21 C20 C24 121.3(4)
C22 C21 C20 122.3(4)
C22 C21 H21 118.8
C20 C21 H21 118.8
C21 C22 C17 117.7(4)
C21 C22 C25 118.9(4)
C17 C22 C25 123.4(4)
C18 C23 H23A 109.5
C18 C23 H23B 109.5
H23A C23 H23B 109.5
C18 C23 H23C 109.5
H23A C23 H23C 109.5
H23B C23 H23C 109.5
C20 C24 H24A 109.5
C20 C24 H24B 109.5
H24A C24 H24B 109.5
C20 C24 H24C 109.5
H24A C24 H24C 109.5
H24B C24 H24C 109.5
C22 C25 H25A 109.5
C22 C25 H25B 109.5
H25A C25 H25B 109.5
C22 C25 H25C 109.5
H25A C25 H25C 109.5
H25B C25 H25C 109.5
O1 C26 Fe1 177.1(4)
O2 C27 Fe1 173.3(4)
F5B B1 F5A 60.4(10)
F5B B1 F2 145.0(11)
F5A B1 F2 112.6(5)
F5B B1 F3 102.0(9)
F5A B1 F3 116.6(6)
F2 B1 F3 110.5(4)
F5B B1 F4A 56.3(10)
F5A B1 F4A 107.9(5)
F2 B1 F4A 100.7(6)
F3 B1 F4A 107.1(4)
F5B B1 F4B 104.3(12)
F5A B1 F4B 49.1(6)
F2 B1 F4B 89.5(7)
F3 B1 F4B 88.0(7)
F4A B1 F4B 157.0(7)
F5B F4A B1 54.3(9)
F4B F5A F5B 127.8(11)
F4B F5A B1 79.1(8)
F5B F5A B1 57.3(9)
F5A F4B B1 51.8(7)
B1 F5B F4A 69.4(11)
B1 F5B F5A 62.3(10)
F4A F5B F5A 120.1(16)

loop_
_geom_bond_atom_site_label_1
_geom_bond_atom_site_label_2
_geom_bond_distance
Fe1 C27 1.762(5)
Fe1 C26 1.806(5)
Fe1 F1 1.927(2)
Fe1 N1 1.957(3)
Fe1 N2 2.008(3)
Fe1 P2 2.2927(13)
P2 C1 1.838(4)
P2 C9 1.871(4)
P2 C13 1.884(4)
N1 C2 1.331(5)
N1 C6 1.360(5)
N2 C7 1.295(5)
N2 C17 1.450(5)
C1 C2 1.489(6)
C1 H1A 0.9900
C1 H1B 0.9900
C2 C3 1.398(6)
C3 C4 1.370(6)
C3 H3 0.9500
C4 C5 1.382(6)
C4 H4 0.9500
C5 C6 1.382(6)
C5 H5 0.9500
C6 C7 1.468(6)
C7 C8 1.490(5)
C8 H8A 0.9800
C8 H8B 0.9800
C8 H8C 0.9800
C9 C11 1.533(6)
C9 C12 1.539(6)
C9 C10 1.544(6)
C10 H10A 0.9800
C10 H10B 0.9800
C10 H10C 0.9800
C11 H11A 0.9800
C11 H11B 0.9800
C11 H11C 0.9800
C12 H12A 0.9800
C12 H12B 0.9800
C12 H12C 0.9800
C13 C14 1.531(6)
C13 C15 1.536(5)
C13 C16 1.544(6)
C14 H14A 0.9800
C14 H14B 0.9800
C14 H14C 0.9800
C15 H15A 0.9800
C15 H15B 0.9800
C15 H15C 0.9800
C16 H16A 0.9800
C16 H16B 0.9800
C16 H16C 0.9800
C17 C18 1.401(6)
C17 C22 1.412(6)
C18 C19 1.379(6)
C18 C23 1.508(6)
C19 C20 1.389(6)
C19 H19 0.9500
C20 C21 1.390(6)
C20 C24 1.513(6)
C21 C22 1.379(6)
C21 H21 0.9500
C22 C25 1.521(6)
C23 H23A 0.9800
C23 H23B 0.9800
C23 H23C 0.9800
C24 H24A 0.9800
C24 H24B 0.9800
C24 H24C 0.9800
C25 H25A 0.9800
C25 H25B 0.9800
C25 H25C 0.9800
C26 O1 1.133(5)
C27 O2 1.154(5)
B1 F5B 1.265(19)
B1 F5A 1.332(7)
B1 F2 1.363(6)
B1 F3 1.381(7)
B1 F4A 1.458(8)
B1 F4B 1.664(17)
F4A F5B 1.30(2)
F5A F4B 1.282(17)
F5A F5B 1.31(2)

loop_
_geom_torsion_atom_site_label_1
_geom_torsion_atom_site_label_2
_geom_torsion_atom_site_label_3
_geom_torsion_atom_site_label_4
_geom_torsion
C27 Fe1 P2 C1 74.7(2)
C26 Fe1 P2 C1 167.6(2)
F1 Fe1 P2 C1 -103.58(16)
N1 Fe1 P2 C1 -19.27(17)
N2 Fe1 P2 C1 -31.6(4)
C27 Fe1 P2 C9 -39.0(2)
C26 Fe1 P2 C9 53.9(2)
F1 Fe1 P2 C9 142.69(18)
N1 Fe1 P2 C9 -132.99(19)
N2 Fe1 P2 C9 -145.4(4)
C27 Fe1 P2 C13 -175.9(2)
C26 Fe1 P2 C13 -83.0(2)
F1 Fe1 P2 C13 5.77(17)
N1 Fe1 P2 C13 90.09(18)
N2 Fe1 P2 C13 77.7(4)
C27 Fe1 N1 C2 -88.4(4)
F1 Fe1 N1 C2 98.7(3)
N2 Fe1 N1 C2 -176.5(3)
P2 Fe1 N1 C2 7.0(3)
C27 Fe1 N1 C6 101.5(3)
F1 Fe1 N1 C6 -71.4(3)
N2 Fe1 N1 C6 13.4(3)
P2 Fe1 N1 C6 -163.0(3)
C27 Fe1 N2 C7 -107.1(3)
C26 Fe1 N2 C7 160.7(3)
F1 Fe1 N2 C7 73.2(3)
N1 Fe1 N2 C7 -12.2(3)
P2 Fe1 N2 C7 0.3(6)
C27 Fe1 N2 C17 72.1(3)
C26 Fe1 N2 C17 -20.0(3)
F1 Fe1 N2 C17 -107.6(3)
N1 Fe1 N2 C17 167.0(3)
P2 Fe1 N2 C17 179.5(3)
C9 P2 C1 C2 156.8(3)
C13 P2 C1 C2 -86.6(3)
Fe1 P2 C1 C2 30.6(3)
C6 N1 C2 C3 3.3(6)
Fe1 N1 C2 C3 -166.1(3)
C6 N1 C2 C1 -177.0(3)
Fe1 N1 C2 C1 13.6(5)
P2 C1 C2 N1 -31.0(5)
P2 C1 C2 C3 148.6(4)
N1 C2 C3 C4 -2.0(6)
C1 C2 C3 C4 178.4(4)
C2 C3 C4 C5 -0.3(6)
C3 C4 C5 C6 1.2(6)
C2 N1 C6 C5 -2.3(6)
Fe1 N1 C6 C5 168.1(3)
C2 N1 C6 C7 176.8(4)
Fe1 N1 C6 C7 -12.8(4)
C4 C5 C6 N1 0.0(6)
C4 C5 C6 C7 -179.0(4)
C17 N2 C7 C6 -170.7(3)
Fe1 N2 C7 C6 8.6(5)
C17 N2 C7 C8 8.1(6)
Fe1 N2 C7 C8 -172.7(3)
N1 C6 C7 N2 2.6(5)
C5 C6 C7 N2 -178.3(4)
N1 C6 C7 C8 -176.2(4)
C5 C6 C7 C8 2.9(6)
C1 P2 C9 C11 39.4(3)
C13 P2 C9 C11 -72.8(3)
Fe1 P2 C9 C11 149.0(2)
C1 P2 C9 C12 163.1(3)
C13 P2 C9 C12 50.9(3)
Fe1 P2 C9 C12 -87.3(3)
C1 P2 C9 C10 -78.9(3)
C13 P2 C9 C10 169.0(3)
Fe1 P2 C9 C10 30.8(4)
C1 P2 C13 C14 163.5(3)
C9 P2 C13 C14 -83.4(3)
Fe1 P2 C13 C14 58.2(3)
C1 P2 C13 C15 -74.3(3)
C9 P2 C13 C15 38.7(4)
Fe1 P2 C13 C15 -179.6(3)
C1 P2 C13 C16 43.5(3)
C9 P2 C13 C16 156.5(3)
Fe1 P2 C13 C16 -61.8(3)
C7 N2 C17 C18 -104.7(5)
Fe1 N2 C17 C18 76.1(5)
C7 N2 C17 C22 75.5(5)
Fe1 N2 C17 C22 -103.6(4)
C22 C17 C18 C19 2.2(6)
N2 C17 C18 C19 -177.6(4)
C22 C17 C18 C23 -173.8(4)
N2 C17 C18 C23 6.4(6)
C17 C18 C19 C20 -1.5(6)
C23 C18 C19 C20 174.6(4)
C18 C19 C20 C21 0.6(6)
C18 C19 C20 C24 179.7(4)
C19 C20 C21 C22 -0.4(6)
C24 C20 C21 C22 -179.5(4)
C20 C21 C22 C17 1.0(6)
C20 C21 C22 C25 -177.5(4)
C18 C17 C22 C21 -1.9(6)
N2 C17 C22 C21 177.8(4)
C18 C17 C22 C25 176.6(4)
N2 C17 C22 C25 -3.7(6)
F5A B1 F4A F5B 33.0(11)
F2 B1 F4A F5B 151.2(11)
F3 B1 F4A F5B -93.2(11)
F4B B1 F4A F5B 36(2)
F5B B1 F5A F4B -150.1(13)
F2 B1 F5A F4B 68.2(9)
F3 B1 F5A F4B -61.0(8)
F4A B1 F5A F4B 178.4(9)
F2 B1 F5A F5B -141.6(12)
F3 B1 F5A F5B 89.1(11)
F4A B1 F5A F5B -31.4(10)
F4B B1 F5A F5B 150.1(13)
F5B F5A F4B B1 -32.0(13)
F5B B1 F4B F5A 26.6(11)
F2 B1 F4B F5A -121.0(7)
F3 B1 F4B F5A 128.5(6)
F4A B1 F4B F5A -4(2)
F5A B1 F5B F4A -143.4(11)
F2 B1 F5B F4A -56(2)
F3 B1 F5B F4A 102.7(7)
F4B B1 F5B F4A -166.3(8)
F2 B1 F5B F5A 87.7(18)
F3 B1 F5B F5A -113.9(7)
F4A B1 F5B F5A 143.4(11)
F4B B1 F5B F5A -22.9(9)
B1 F4A F5B F5A -37.6(11)
F4B F5A F5B B1 38.3(15)
F4B F5A F5B F4A 78.4(19)
B1 F5A F5B F4A 40.2(11)
